data_4072518
loop_
_publ_author_name
'Chaplin, Adrian B.'
'Fellay, C\'eline'
'Laurenczy, G\'abor'
'Dyson, Paul J.'

_publ_section_title
;
 Mechanistic Studies on the Formation of \h2-Diphosphine
 (\h6-p-cymene)ruthenium(II) Compounds
;
_journal_issue 3
_journal_name_full Organometallics
_journal_page_first 586
_journal_paper_doi 10.1021/om060752n
_journal_volume 26
_journal_year 2007
_chemical_formula_moiety 'C54 H51 Cl P3 Ru, F6 P'
_chemical_formula_sum 'C54 H51 Cl F6 P4 Ru'
_chemical_formula_weight 1074.35
_chemical_name_systematic
; 
 ? 
;
_space_group_IT_number 2
_symmetry_cell_setting triclinic
_symmetry_space_group_name_Hall '-P 1'
_symmetry_space_group_name_H-M 'P -1'
_atom_sites_solution_hydrogens geom
_atom_sites_solution_primary direct
_atom_sites_solution_secondary difmap
_audit_creation_method SHELXL-97
_cell_angle_alpha 100.32(3)
_cell_angle_beta 99.40(3)
_cell_angle_gamma 98.34(3)
_cell_formula_units_Z 2
_cell_length_a 9.7360(19)
_cell_length_b 11.657(2)
_cell_length_c 21.649(4)
_cell_measurement_reflns_used 109
_cell_measurement_temperature 100(2)
_cell_measurement_theta_max 19.616
_cell_measurement_theta_min 4.157
_cell_volume 2346.0(9)
_computing_cell_refinement 'Dirax/lsq (Duisenberg & Schreurs, 1989-2000)'
_computing_data_collection 'Collect (Bruker AXS BV, 1997-2004)'
_computing_data_reduction 'EvalCCD (Duisenberg & Schreurs, 1990-2000)'
_computing_molecular_graphics 'ORTEP3 (Farrugia, 1997)'
_computing_publication_material 'Bruker SHELXTL'
_computing_structure_refinement 'SHELXL-97 (Sheldrick, 1997)'
_computing_structure_solution 'SIR97 (Altomare et al., 1999)'
_diffrn_ambient_temperature 100(2)
_diffrn_measured_fraction_theta_full 0.997
_diffrn_measured_fraction_theta_max 0.997
_diffrn_measurement_device_type 'Bruker APEX II CCD'
_diffrn_measurement_method 'phi and omega scans'
_diffrn_radiation_monochromator graphite
_diffrn_radiation_source 'fine-focus sealed tube'
_diffrn_radiation_type MoK\a
_diffrn_radiation_wavelength 0.71073
_diffrn_reflns_av_R_equivalents 0.0482
_diffrn_reflns_av_sigmaI/netI 0.0352
_diffrn_reflns_limit_h_max 11
_diffrn_reflns_limit_h_min -11
_diffrn_reflns_limit_k_max 13
_diffrn_reflns_limit_k_min -13
_diffrn_reflns_limit_l_max 25
_diffrn_reflns_limit_l_min -25
_diffrn_reflns_number 46107
_diffrn_reflns_theta_full 25.03
_diffrn_reflns_theta_max 25.03
_diffrn_reflns_theta_min 3.05
_exptl_absorpt_coefficient_mu 0.590
_exptl_absorpt_correction_T_max 1.00
_exptl_absorpt_correction_T_min 0.84
_exptl_absorpt_correction_type multi-scan
_exptl_crystal_colour orange
_exptl_crystal_density_diffrn 1.521
_exptl_crystal_density_method 'not measured'
_exptl_crystal_description prismatic
_exptl_crystal_F_000 1100
_exptl_crystal_size_max 0.437
_exptl_crystal_size_mid 0.234
_exptl_crystal_size_min 0.210
_refine_diff_density_max 0.486
_refine_diff_density_min -0.472
_refine_diff_density_rms 0.073
_refine_ls_extinction_method none
_refine_ls_goodness_of_fit_ref 1.110
_refine_ls_hydrogen_treatment constr
_refine_ls_matrix_type full
_refine_ls_number_parameters 598
_refine_ls_number_reflns 8278
_refine_ls_number_restraints 0
_refine_ls_restrained_S_all 1.110
_refine_ls_R_factor_all 0.0460
_refine_ls_R_factor_gt 0.0326
_refine_ls_shift/su_max 0.001
_refine_ls_shift/su_mean 0.000
_refine_ls_structure_factor_coef Fsqd
_refine_ls_weighting_details 'calc w=1/[\s^2^(Fo^2^)+(0.0204P)^2^+2.9969P] where P=(Fo^2^+2Fc^2^)/3'
_refine_ls_weighting_scheme calc
_refine_ls_wR_factor_gt 0.0652
_refine_ls_wR_factor_ref 0.0706
_reflns_number_gt 7013
_reflns_number_total 8278
_reflns_threshold_expression >2sigma(I)
_cod_data_source_file om060752nsi20060821_082702.cif
_cod_data_source_block PPh3dppv_2bPF6
_cod_depositor_comments
;
The following automatic conversions were performed:

'_symmetry_cell_setting' value 'Triclinic' changed to 'triclinic'
according to /home/saulius/struct/CIF-dictionaries/cif_core.dic
dictionary named 'cif_core.dic' version 2.4.1 from 2010-06-29.

Automatic conversion script
Id: cif_fix_values 1715 2011-07-08 13:25:40Z adriana 
;
_cod_original_cell_volume 2346.1(8)
_cod_original_sg_symbol_H-M P-1
_cod_database_code 4072518

loop_
_symmetry_equiv_pos_as_xyz
'x, y, z'
'-x, -y, -z'

loop_
_atom_site_label
_atom_site_type_symbol
_atom_site_fract_x
_atom_site_fract_y
_atom_site_fract_z
_atom_site_U_iso_or_equiv
_atom_site_adp_type
_atom_site_occupancy
_atom_site_symmetry_multiplicity
_atom_site_calc_flag
_atom_site_refinement_flags
Ru1 Ru 0.54993(2) 0.173115(19) 0.173842(10) 0.00968(6) Uani 1 1 d .
P1 P 0.66046(7) 0.27168(6) 0.27995(3) 0.01096(14) Uani 1 1 d .
P2 P 0.78109(7) 0.46826(6) 0.43215(3) 0.01434(15) Uani 1 1 d .
P3 P 0.58635(7) 0.34790(6) 0.13173(3) 0.01091(14) Uani 1 1 d .
Cl1 Cl 0.33634(6) 0.22934(6) 0.19982(3) 0.01330(14) Uani 1 1 d .
C1 C 0.7059(3) 0.0517(2) 0.14136(12) 0.0147(6) Uani 1 1 d .
C2 C 0.6139(3) 0.0748(2) 0.08872(12) 0.0133(6) Uani 1 1 d .
H2 H 0.6538 0.1136 0.0591 0.016 Uiso 1 1 calc R
C3 C 0.4645(3) 0.0418(2) 0.07881(12) 0.0137(6) Uani 1 1 d .
H3 H 0.4067 0.0535 0.0414 0.016 Uiso 1 1 calc R
C4 C 0.4016(3) -0.0084(2) 0.12454(12) 0.0142(6) Uani 1 1 d .
C5 C 0.4925(3) -0.0183(2) 0.18180(13) 0.0144(6) Uani 1 1 d .
H5 H 0.4521 -0.0452 0.2149 0.017 Uiso 1 1 calc R
C6 C 0.6403(3) 0.0111(2) 0.18977(12) 0.0144(6) Uani 1 1 d .
H6 H 0.6980 0.0037 0.2282 0.017 Uiso 1 1 calc R
C7 C 0.8619(3) 0.0577(2) 0.14270(13) 0.0173(6) Uani 1 1 d .
H7A H 0.8831 -0.0227 0.1354 0.026 Uiso 1 1 calc R
H7B H 0.9154 0.1024 0.1845 0.026 Uiso 1 1 calc R
H7C H 0.8889 0.0974 0.1091 0.026 Uiso 1 1 calc R
C8 C 0.2431(3) -0.0508(2) 0.11645(13) 0.0159(6) Uani 1 1 d .
H8 H 0.2144 -0.0192 0.1575 0.019 Uiso 1 1 calc R
C9 C 0.2131(3) -0.1874(3) 0.10519(15) 0.0252(7) Uani 1 1 d .
H9A H 0.2254 -0.2210 0.0620 0.038 Uiso 1 1 calc R
H9B H 0.1157 -0.2144 0.1096 0.038 Uiso 1 1 calc R
H9C H 0.2790 -0.2134 0.1368 0.038 Uiso 1 1 calc R
C10 C 0.1534(3) -0.0089(3) 0.06297(14) 0.0213(6) Uani 1 1 d .
H10A H 0.1690 0.0780 0.0721 0.032 Uiso 1 1 calc R
H10B H 0.0531 -0.0400 0.0604 0.032 Uiso 1 1 calc R
H10C H 0.1804 -0.0377 0.0221 0.032 Uiso 1 1 calc R
C11 C 0.5843(3) 0.3983(2) 0.31294(12) 0.0135(6) Uani 1 1 d .
H11 H 0.5072 0.4162 0.2856 0.016 Uiso 1 1 calc R
C12 C 0.6249(3) 0.4684(2) 0.37128(12) 0.0145(6) Uani 1 1 d .
H12 H 0.5667 0.5245 0.3825 0.017 Uiso 1 1 calc R
C13 C 0.6381(3) 0.1738(2) 0.33642(12) 0.0127(6) Uani 1 1 d .
C14 C 0.7490(3) 0.1652(2) 0.38486(12) 0.0145(6) Uani 1 1 d .
H14 H 0.8413 0.2082 0.3879 0.017 Uiso 1 1 calc R
C15 C 0.7242(3) 0.0938(2) 0.42849(13) 0.0188(6) Uani 1 1 d .
H15 H 0.7998 0.0881 0.4610 0.023 Uiso 1 1 calc R
C16 C 0.5898(3) 0.0310(3) 0.42467(13) 0.0204(6) Uani 1 1 d .
H16 H 0.5740 -0.0191 0.4539 0.025 Uiso 1 1 calc R
C17 C 0.4777(3) 0.0413(3) 0.37809(13) 0.0205(6) Uani 1 1 d .
H17 H 0.3851 0.0000 0.3764 0.025 Uiso 1 1 calc R
C18 C 0.5010(3) 0.1119(2) 0.33409(12) 0.0158(6) Uani 1 1 d .
H18 H 0.4244 0.1184 0.3023 0.019 Uiso 1 1 calc R
C19 C 0.8504(3) 0.3251(2) 0.28953(12) 0.0123(6) Uani 1 1 d .
C20 C 0.9453(3) 0.2456(2) 0.28963(12) 0.0144(6) Uani 1 1 d .
H20 H 0.9122 0.1644 0.2887 0.017 Uiso 1 1 calc R
C21 C 1.0879(3) 0.2854(3) 0.29108(12) 0.0169(6) Uani 1 1 d .
H21 H 1.1520 0.2313 0.2916 0.020 Uiso 1 1 calc R
C22 C 1.1372(3) 0.4038(3) 0.29174(13) 0.0188(6) Uani 1 1 d .
H22 H 1.2345 0.4303 0.2924 0.023 Uiso 1 1 calc R
C23 C 1.0435(3) 0.4831(2) 0.29145(12) 0.0173(6) Uani 1 1 d .
H23 H 1.0768 0.5640 0.2918 0.021 Uiso 1 1 calc R
C24 C 0.9009(3) 0.4442(2) 0.29070(12) 0.0144(6) Uani 1 1 d .
H24 H 0.8376 0.4990 0.2910 0.017 Uiso 1 1 calc R
C25 C 0.8144(3) 0.6278(2) 0.46864(12) 0.0144(6) Uani 1 1 d .
C26 C 0.8368(3) 0.7067(2) 0.42788(13) 0.0185(6) Uani 1 1 d .
H26 H 0.8321 0.6763 0.3837 0.022 Uiso 1 1 calc R
C27 C 0.8654(3) 0.8280(2) 0.45090(14) 0.0196(6) Uani 1 1 d .
H27 H 0.8803 0.8802 0.4226 0.024 Uiso 1 1 calc R
C28 C 0.8724(3) 0.8734(3) 0.51556(13) 0.0203(6) Uani 1 1 d .
H28 H 0.8897 0.9567 0.5313 0.024 Uiso 1 1 calc R
C29 C 0.8538(3) 0.7965(3) 0.55741(13) 0.0203(6) Uani 1 1 d .
H29 H 0.8604 0.8274 0.6017 0.024 Uiso 1 1 calc R
C30 C 0.8257(3) 0.6744(2) 0.53400(13) 0.0182(6) Uani 1 1 d .
H30 H 0.8140 0.6222 0.5626 0.022 Uiso 1 1 calc R
C31 C 0.7073(3) 0.3952(2) 0.49080(12) 0.0147(6) Uani 1 1 d .
C32 C 0.8070(3) 0.3676(3) 0.53781(13) 0.0211(6) Uani 1 1 d .
H32 H 0.9050 0.3940 0.5400 0.025 Uiso 1 1 calc R
C33 C 0.7642(3) 0.3021(3) 0.58130(14) 0.0251(7) Uani 1 1 d .
H33 H 0.8327 0.2840 0.6130 0.030 Uiso 1 1 calc R
C34 C 0.6212(3) 0.2634(3) 0.57830(13) 0.0237(7) Uani 1 1 d .
H34 H 0.5916 0.2198 0.6084 0.028 Uiso 1 1 calc R
C35 C 0.5216(3) 0.2883(3) 0.53138(14) 0.0220(7) Uani 1 1 d .
H35 H 0.4238 0.2601 0.5289 0.026 Uiso 1 1 calc R
C36 C 0.5639(3) 0.3545(2) 0.48784(13) 0.0187(6) Uani 1 1 d .
H36 H 0.4949 0.3718 0.4561 0.022 Uiso 1 1 calc R
C37 C 0.5450(3) 0.4890(2) 0.17245(12) 0.0123(5) Uani 1 1 d .
C38 C 0.4053(3) 0.5024(2) 0.17536(12) 0.0151(6) Uani 1 1 d .
H38 H 0.3295 0.4406 0.1529 0.018 Uiso 1 1 calc R
C39 C 0.3759(3) 0.6046(2) 0.21051(14) 0.0196(6) Uani 1 1 d .
H39 H 0.2805 0.6121 0.2119 0.023 Uiso 1 1 calc R
C40 C 0.4854(3) 0.6967(2) 0.24388(13) 0.0198(6) Uani 1 1 d .
H40 H 0.4651 0.7659 0.2685 0.024 Uiso 1 1 calc R
C41 C 0.6245(3) 0.6859(2) 0.24067(13) 0.0182(6) Uani 1 1 d .
H41 H 0.6996 0.7486 0.2627 0.022 Uiso 1 1 calc R
C42 C 0.6545(3) 0.5830(2) 0.20510(12) 0.0141(6) Uani 1 1 d .
H42 H 0.7499 0.5767 0.2030 0.017 Uiso 1 1 calc R
C43 C 0.7637(3) 0.3944(2) 0.11658(12) 0.0121(5) Uani 1 1 d .
C44 C 0.8741(3) 0.3387(2) 0.13720(12) 0.0150(6) Uani 1 1 d .
H44 H 0.8580 0.2779 0.1605 0.018 Uiso 1 1 calc R
C45 C 1.0091(3) 0.3708(3) 0.12411(13) 0.0179(6) Uani 1 1 d .
H45 H 1.0834 0.3309 0.1376 0.021 Uiso 1 1 calc R
C46 C 1.0333(3) 0.4609(3) 0.09144(13) 0.0201(6) Uani 1 1 d .
H46 H 1.1244 0.4827 0.0822 0.024 Uiso 1 1 calc R
C47 C 0.9243(3) 0.5198(3) 0.07195(13) 0.0202(6) Uani 1 1 d .
H47 H 0.9419 0.5828 0.0502 0.024 Uiso 1 1 calc R
C48 C 0.7903(3) 0.4869(2) 0.08414(13) 0.0163(6) Uani 1 1 d .
H48 H 0.7163 0.5270 0.0705 0.020 Uiso 1 1 calc R
C49 C 0.4742(3) 0.3144(2) 0.05030(12) 0.0148(6) Uani 1 1 d .
C50 C 0.3269(3) 0.2818(2) 0.04288(13) 0.0172(6) Uani 1 1 d .
H50 H 0.2852 0.2820 0.0796 0.021 Uiso 1 1 calc R
C51 C 0.2411(3) 0.2491(2) -0.01798(14) 0.0225(7) Uani 1 1 d .
H51 H 0.1416 0.2278 -0.0222 0.027 Uiso 1 1 calc R
C52 C 0.2995(3) 0.2471(2) -0.07242(13) 0.0207(6) Uani 1 1 d .
H52 H 0.2404 0.2257 -0.1137 0.025 Uiso 1 1 calc R
C53 C 0.4450(3) 0.2768(2) -0.06590(13) 0.0197(6) Uani 1 1 d .
H53 H 0.4859 0.2748 -0.1029 0.024 Uiso 1 1 calc R
C54 C 0.5318(3) 0.3094(2) -0.00529(13) 0.0183(6) Uani 1 1 d .
H54 H 0.6314 0.3286 -0.0016 0.022 Uiso 1 1 calc R
P4 P 0.04518(8) 0.87434(6) 0.27482(3) 0.01729(16) Uani 1 1 d .
F1 F -0.03081(18) 0.75305(15) 0.28956(9) 0.0320(4) Uani 1 1 d .
F2 F 0.11931(19) 0.99578(16) 0.25974(9) 0.0334(4) Uani 1 1 d .
F3 F -0.09275(18) 0.93230(15) 0.28425(9) 0.0307(4) Uani 1 1 d .
F4 F 0.11158(18) 0.92141(16) 0.34929(8) 0.0291(4) Uani 1 1 d .
F5 F 0.18190(18) 0.81666(17) 0.26477(9) 0.0329(4) Uani 1 1 d .
F6 F -0.0231(2) 0.82694(17) 0.19968(8) 0.0370(5) Uani 1 1 d .

loop_
_atom_site_aniso_label
_atom_site_aniso_U_11
_atom_site_aniso_U_22
_atom_site_aniso_U_33
_atom_site_aniso_U_23
_atom_site_aniso_U_13
_atom_site_aniso_U_12
Ru1 0.00897(11) 0.00942(11) 0.01062(11) 0.00208(8) 0.00206(8) 0.00136(8)
P1 0.0102(3) 0.0117(4) 0.0108(3) 0.0027(3) 0.0016(3) 0.0016(3)
P2 0.0144(4) 0.0144(4) 0.0141(3) 0.0030(3) 0.0024(3) 0.0025(3)
P3 0.0089(3) 0.0119(4) 0.0122(3) 0.0039(3) 0.0017(3) 0.0015(3)
Cl1 0.0098(3) 0.0148(3) 0.0156(3) 0.0026(3) 0.0035(2) 0.0026(2)
C1 0.0150(14) 0.0086(14) 0.0180(14) -0.0030(11) 0.0025(11) 0.0021(11)
C2 0.0175(14) 0.0088(13) 0.0129(13) -0.0020(11) 0.0054(11) 0.0031(11)
C3 0.0167(14) 0.0104(14) 0.0115(13) -0.0019(11) 0.0008(10) 0.0019(11)
C4 0.0160(14) 0.0081(13) 0.0168(14) -0.0016(11) 0.0029(11) 0.0022(11)
C5 0.0195(14) 0.0067(13) 0.0175(14) 0.0033(11) 0.0049(11) 0.0018(11)
C6 0.0191(14) 0.0097(14) 0.0141(13) 0.0010(11) 0.0026(11) 0.0042(11)
C7 0.0152(14) 0.0173(15) 0.0198(14) 0.0010(12) 0.0051(11) 0.0062(11)
C8 0.0147(14) 0.0162(15) 0.0157(14) 0.0001(11) 0.0060(11) -0.0005(11)
C9 0.0174(15) 0.0159(16) 0.0389(18) 0.0004(13) 0.0055(13) -0.0013(12)
C10 0.0122(14) 0.0260(17) 0.0251(16) 0.0051(13) 0.0038(12) 0.0020(12)
C11 0.0113(13) 0.0146(14) 0.0151(13) 0.0060(11) 0.0017(10) 0.0018(11)
C12 0.0161(14) 0.0106(14) 0.0176(14) 0.0021(11) 0.0051(11) 0.0036(11)
C13 0.0165(14) 0.0105(14) 0.0121(13) 0.0027(11) 0.0045(10) 0.0029(11)
C14 0.0140(14) 0.0139(14) 0.0155(14) 0.0019(11) 0.0030(11) 0.0030(11)
C15 0.0231(15) 0.0176(15) 0.0167(14) 0.0061(12) 0.0013(12) 0.0069(12)
C16 0.0256(16) 0.0173(15) 0.0208(15) 0.0086(12) 0.0067(12) 0.0034(12)
C17 0.0192(15) 0.0187(16) 0.0228(15) 0.0054(12) 0.0059(12) -0.0022(12)
C18 0.0139(14) 0.0183(15) 0.0148(13) 0.0035(11) 0.0022(11) 0.0025(11)
C19 0.0108(13) 0.0170(14) 0.0081(12) 0.0018(11) 0.0011(10) 0.0012(11)
C20 0.0169(14) 0.0123(14) 0.0131(13) 0.0014(11) 0.0030(11) 0.0011(11)
C21 0.0151(14) 0.0226(16) 0.0150(14) 0.0055(12) 0.0032(11) 0.0076(12)
C22 0.0118(14) 0.0263(17) 0.0179(14) 0.0049(12) 0.0049(11) -0.0013(12)
C23 0.0192(15) 0.0146(15) 0.0157(14) 0.0014(11) 0.0037(11) -0.0032(11)
C24 0.0155(14) 0.0152(14) 0.0120(13) 0.0019(11) 0.0030(11) 0.0024(11)
C25 0.0115(13) 0.0132(14) 0.0173(14) 0.0026(11) 0.0008(11) 0.0016(11)
C26 0.0192(15) 0.0202(16) 0.0159(14) 0.0029(12) 0.0051(11) 0.0018(12)
C27 0.0170(15) 0.0173(15) 0.0258(16) 0.0095(13) 0.0045(12) 0.0005(12)
C28 0.0180(15) 0.0150(15) 0.0255(16) 0.0042(12) 0.0003(12) 0.0001(11)
C29 0.0210(15) 0.0196(16) 0.0159(14) -0.0002(12) -0.0031(12) 0.0014(12)
C30 0.0205(15) 0.0184(15) 0.0158(14) 0.0075(12) 0.0019(11) 0.0014(12)
C31 0.0178(14) 0.0122(14) 0.0135(13) 0.0013(11) 0.0032(11) 0.0023(11)
C32 0.0171(15) 0.0207(16) 0.0226(15) 0.0050(12) -0.0001(12) -0.0017(12)
C33 0.0336(18) 0.0196(16) 0.0179(15) 0.0060(12) -0.0045(13) -0.0008(13)
C34 0.0355(18) 0.0180(16) 0.0167(15) 0.0051(12) 0.0066(13) -0.0016(13)
C35 0.0211(15) 0.0174(16) 0.0298(16) 0.0061(13) 0.0108(13) 0.0026(12)
C36 0.0187(15) 0.0183(15) 0.0212(15) 0.0062(12) 0.0045(12) 0.0066(12)
C37 0.0154(14) 0.0120(14) 0.0117(13) 0.0058(11) 0.0029(10) 0.0045(11)
C38 0.0117(13) 0.0147(14) 0.0190(14) 0.0066(11) 0.0015(11) 0.0007(11)
C39 0.0159(14) 0.0197(16) 0.0282(16) 0.0121(13) 0.0085(12) 0.0059(12)
C40 0.0303(17) 0.0131(15) 0.0201(15) 0.0058(12) 0.0097(12) 0.0088(12)
C41 0.0209(15) 0.0155(15) 0.0158(14) 0.0039(11) -0.0015(11) 0.0002(11)
C42 0.0127(13) 0.0146(14) 0.0162(13) 0.0076(11) 0.0023(11) 0.0013(11)
C43 0.0108(13) 0.0133(14) 0.0111(13) 0.0000(11) 0.0035(10) 0.0004(10)
C44 0.0163(14) 0.0163(15) 0.0123(13) 0.0026(11) 0.0037(11) 0.0019(11)
C45 0.0113(14) 0.0261(16) 0.0183(14) 0.0069(12) 0.0039(11) 0.0062(12)
C46 0.0103(14) 0.0308(17) 0.0205(15) 0.0079(13) 0.0065(11) 0.0006(12)
C47 0.0199(15) 0.0209(16) 0.0212(15) 0.0085(12) 0.0065(12) 0.0003(12)
C48 0.0154(14) 0.0170(15) 0.0188(14) 0.0065(12) 0.0035(11) 0.0061(11)
C49 0.0170(14) 0.0102(14) 0.0164(14) 0.0039(11) -0.0001(11) 0.0027(11)
C50 0.0175(14) 0.0152(15) 0.0191(14) 0.0074(12) 0.0016(11) 0.0011(11)
C51 0.0176(15) 0.0166(15) 0.0273(16) 0.0052(13) -0.0075(12) -0.0037(12)
C52 0.0308(17) 0.0101(14) 0.0164(14) 0.0018(11) -0.0060(12) 0.0015(12)
C53 0.0299(17) 0.0176(15) 0.0131(14) 0.0034(12) 0.0031(12) 0.0098(12)
C54 0.0202(15) 0.0168(15) 0.0179(14) 0.0029(12) 0.0036(11) 0.0046(12)
P4 0.0158(4) 0.0164(4) 0.0196(4) 0.0051(3) 0.0012(3) 0.0032(3)
F1 0.0274(10) 0.0197(10) 0.0483(11) 0.0154(8) 0.0005(8) 0.0001(8)
F2 0.0341(11) 0.0294(11) 0.0394(11) 0.0182(9) 0.0103(8) -0.0024(8)
F3 0.0219(9) 0.0270(10) 0.0479(11) 0.0122(9) 0.0092(8) 0.0116(8)
F4 0.0295(10) 0.0355(11) 0.0195(9) 0.0028(8) 0.0024(7) 0.0036(8)
F5 0.0232(10) 0.0403(11) 0.0363(10) 0.0021(9) 0.0066(8) 0.0155(8)
F6 0.0398(11) 0.0438(12) 0.0213(9) 0.0018(8) -0.0068(8) 0.0086(9)

loop_
_atom_type_symbol
_atom_type_description
_atom_type_scat_dispersion_real
_atom_type_scat_dispersion_imag
_atom_type_scat_source
C C 0.0033 0.0016 'International Tables Vol C Tables 4.2.6.8 and 6.1.1.4'
H H 0.0000 0.0000 'International Tables Vol C Tables 4.2.6.8 and 6.1.1.4'
F F 0.0171 0.0103 'International Tables Vol C Tables 4.2.6.8 and 6.1.1.4'
P P 0.1023 0.0942 'International Tables Vol C Tables 4.2.6.8 and 6.1.1.4'
Cl Cl 0.1484 0.1585 'International Tables Vol C Tables 4.2.6.8 and 6.1.1.4'
Ru Ru -1.2594 0.8363 'International Tables Vol C Tables 4.2.6.8 and 6.1.1.4'

loop_
_geom_angle_atom_site_label_1
_geom_angle_atom_site_label_2
_geom_angle_atom_site_label_3
_geom_angle
C2 Ru1 C6 65.51(10)
C2 Ru1 C5 77.20(10)
C6 Ru1 C5 36.24(9)
C2 Ru1 C3 36.75(9)
C6 Ru1 C3 76.99(10)
C5 Ru1 C3 64.90(10)
C2 Ru1 C1 36.32(9)
C6 Ru1 C1 36.28(9)
C5 Ru1 C1 65.11(10)
C3 Ru1 C1 65.35(9)
C2 Ru1 C4 65.00(10)
C6 Ru1 C4 64.98(9)
C5 Ru1 C4 36.19(9)
C3 Ru1 C4 35.54(9)
C1 Ru1 C4 76.42(9)
C2 Ru1 P1 137.14(7)
C6 Ru1 P1 89.65(7)
C5 Ru1 P1 103.61(7)
C3 Ru1 P1 166.61(7)
C1 Ru1 P1 104.22(7)
C4 Ru1 P1 136.57(7)
C2 Ru1 P3 88.65(7)
C6 Ru1 P3 143.93(7)
C5 Ru1 P3 162.48(7)
C3 Ru1 P3 97.59(7)
C1 Ru1 P3 108.81(7)
C4 Ru1 P3 127.80(7)
P1 Ru1 P3 93.77(4)
C2 Ru1 Cl1 136.37(7)
C6 Ru1 Cl1 128.33(7)
C5 Ru1 Cl1 95.38(8)
C3 Ru1 Cl1 100.98(7)
C1 Ru1 Cl1 159.28(7)
C4 Ru1 Cl1 83.61(7)
P1 Ru1 Cl1 86.49(4)
P3 Ru1 Cl1 87.73(3)
C19 P1 C11 106.64(12)
C19 P1 C13 107.17(12)
C11 P1 C13 102.54(12)
C19 P1 Ru1 113.71(9)
C11 P1 Ru1 114.88(9)
C13 P1 Ru1 111.04(9)
C31 P2 C12 103.87(12)
C31 P2 C25 104.69(12)
C12 P2 C25 97.04(12)
C43 P3 C37 102.45(12)
C43 P3 C49 102.67(12)
C37 P3 C49 105.09(12)
C43 P3 Ru1 116.72(9)
C37 P3 Ru1 121.04(8)
C49 P3 Ru1 106.91(9)
C2 C1 C6 116.3(2)
C2 C1 C7 121.7(2)
C6 C1 C7 121.7(2)
C2 C1 Ru1 67.66(15)
C6 C1 Ru1 69.02(15)
C7 C1 Ru1 139.54(18)
C3 C2 C1 122.4(2)
C3 C2 Ru1 74.07(15)
C1 C2 Ru1 76.02(15)
C4 C3 C2 120.0(2)
C4 C3 Ru1 74.66(15)
C2 C3 Ru1 69.19(14)
C3 C4 C5 117.9(2)
C3 C4 C8 123.5(2)
C5 C4 C8 118.6(2)
C3 C4 Ru1 69.81(14)
C5 C4 Ru1 68.84(14)
C8 C4 Ru1 132.56(18)
C6 C5 C4 121.0(2)
C6 C5 Ru1 71.44(15)
C4 C5 Ru1 74.97(15)
C5 C6 C1 121.5(2)
C5 C6 Ru1 72.32(15)
C1 C6 Ru1 74.70(16)
C4 C8 C10 114.2(2)
C4 C8 C9 109.0(2)
C10 C8 C9 110.3(2)
C12 C11 P1 127.3(2)
C11 C12 P2 127.2(2)
C14 C13 C18 118.8(2)
C14 C13 P1 122.8(2)
C18 C13 P1 118.2(2)
C15 C14 C13 120.4(2)
C16 C15 C14 120.3(3)
C15 C16 C17 120.2(3)
C18 C17 C16 120.2(3)
C17 C18 C13 120.2(2)
C24 C19 C20 119.1(2)
C24 C19 P1 120.1(2)
C20 C19 P1 120.5(2)
C21 C20 C19 120.1(3)
C22 C21 C20 120.5(3)
C23 C22 C21 119.7(3)
C22 C23 C24 120.2(3)
C23 C24 C19 120.4(3)
C30 C25 C26 118.5(3)
C30 C25 P2 124.7(2)
C26 C25 P2 116.8(2)
C27 C26 C25 121.2(3)
C26 C27 C28 119.9(3)
C27 C28 C29 120.0(3)
C30 C29 C28 119.8(3)
C29 C30 C25 120.6(3)
C36 C31 C32 118.8(3)
C36 C31 P2 125.5(2)
C32 C31 P2 115.4(2)
C33 C32 C31 120.9(3)
C34 C33 C32 119.8(3)
C35 C34 C33 120.0(3)
C34 C35 C36 120.5(3)
C31 C36 C35 120.1(3)
C38 C37 C42 118.1(2)
C38 C37 P3 121.3(2)
C42 C37 P3 120.4(2)
C39 C38 C37 121.0(2)
C38 C39 C40 120.5(3)
C41 C40 C39 119.3(3)
C40 C41 C42 120.3(3)
C41 C42 C37 120.7(3)
C44 C43 C48 118.9(2)
C44 C43 P3 120.4(2)
C48 C43 P3 120.7(2)
C43 C44 C45 120.9(3)
C46 C45 C44 119.5(3)
C45 C46 C47 120.2(3)
C48 C47 C46 120.3(3)
C47 C48 C43 120.2(3)
C54 C49 C50 117.8(2)
C54 C49 P3 122.4(2)
C50 C49 P3 119.4(2)
C51 C50 C49 120.6(3)
C52 C51 C50 120.8(3)
C53 C52 C51 119.3(3)
C52 C53 C54 120.4(3)
C53 C54 C49 121.0(3)
F4 P4 F5 90.32(10)
F4 P4 F2 90.12(10)
F5 P4 F2 90.23(11)
F4 P4 F1 90.23(10)
F5 P4 F1 90.34(11)
F2 P4 F1 179.32(11)
F4 P4 F3 90.18(10)
F5 P4 F3 179.47(11)
F2 P4 F3 89.60(10)
F1 P4 F3 89.82(10)
F4 P4 F6 179.57(12)
F5 P4 F6 90.09(11)
F2 P4 F6 89.99(11)
F1 P4 F6 89.65(11)
F3 P4 F6 89.41(11)

loop_
_geom_bond_atom_site_label_1
_geom_bond_atom_site_label_2
_geom_bond_distance
Ru1 C2 2.219(3)
Ru1 C6 2.254(3)
Ru1 C5 2.265(3)
Ru1 C3 2.283(3)
Ru1 C1 2.328(3)
Ru1 C4 2.345(3)
Ru1 P1 2.3756(11)
Ru1 P3 2.3811(9)
Ru1 Cl1 2.3907(9)
P1 C19 1.829(3)
P1 C11 1.830(3)
P1 C13 1.832(3)
P2 C31 1.834(3)
P2 C12 1.843(3)
P2 C25 1.845(3)
P3 C43 1.833(3)
P3 C37 1.853(3)
P3 C49 1.858(3)
C1 C2 1.421(4)
C1 C6 1.428(4)
C1 C7 1.506(4)
C2 C3 1.420(4)
C3 C4 1.414(4)
C4 C5 1.434(4)
C4 C8 1.521(4)
C5 C6 1.405(4)
C8 C10 1.530(4)
C8 C9 1.544(4)
C11 C12 1.339(4)
C13 C14 1.405(4)
C13 C18 1.411(4)
C14 C15 1.393(4)
C15 C16 1.386(4)
C16 C17 1.394(4)
C17 C18 1.390(4)
C19 C24 1.399(4)
C19 C20 1.400(4)
C20 C21 1.392(4)
C21 C22 1.391(4)
C22 C23 1.389(4)
C23 C24 1.393(4)
C25 C30 1.402(4)
C25 C26 1.403(4)
C26 C27 1.383(4)
C27 C28 1.392(4)
C28 C29 1.398(4)
C29 C30 1.393(4)
C31 C36 1.395(4)
C31 C32 1.402(4)
C32 C33 1.391(4)
C33 C34 1.387(4)
C34 C35 1.387(4)
C35 C36 1.396(4)
C37 C38 1.402(4)
C37 C42 1.405(4)
C38 C39 1.388(4)
C39 C40 1.396(4)
C40 C41 1.390(4)
C41 C42 1.400(4)
C43 C44 1.389(4)
C43 C48 1.405(4)
C44 C45 1.402(4)
C45 C46 1.381(4)
C46 C47 1.395(4)
C47 C48 1.386(4)
C49 C54 1.404(4)
C49 C50 1.405(4)
C50 C51 1.395(4)
C51 C52 1.388(4)
C52 C53 1.386(4)
C53 C54 1.395(4)
P4 F4 1.5992(18)
P4 F5 1.6040(19)
P4 F2 1.6057(18)
P4 F1 1.6073(18)
P4 F3 1.6140(19)
P4 F6 1.6160(18)
